data_4037243
loop_
_publ_author_name
'Zhou, Quan'
'Zhang, Jing-Fan'
'Cao, Hui'
'Zhong, Rui'
'Hou, Xiu-Feng'

_publ_section_title
;
 Synthesis of o-Alkenylated 2-Arylbenzoxazoles via Rh-Catalyzed Oxidative
 Olefination of 2-Arylbenzoxazoles: Scope Investigation, Structural
 Features, and Mechanism Studies.
;
_journal_issue 24
_journal_name_full 'The Journal of organic chemistry'
_journal_page_first 12169
_journal_page_last 12180
_journal_paper_doi 10.1021/acs.joc.6b01836
_journal_volume 81
_journal_year 2016
_chemical_formula_sum 'C25 H29 N O3'
_chemical_formula_weight 391.49
_space_group_crystal_system triclinic
_space_group_IT_number 2
_space_group_name_Hall '-P 1'
_space_group_name_H-M_alt 'P -1'
_atom_sites_solution_hydrogens geom
_audit_creation_method SHELXL-2013
_cell_angle_alpha 87.148(7)
_cell_angle_beta 80.145(6)
_cell_angle_gamma 81.838(7)
_cell_formula_units_Z 2
_cell_length_a 8.567(5)
_cell_length_b 11.294(6)
_cell_length_c 11.868(6)
_cell_measurement_reflns_used 711
_cell_measurement_temperature 298(2)
_cell_measurement_theta_max 25.552
_cell_measurement_theta_min 2.436
_cell_volume 1119.5(10)
_computing_cell_refinement 'Bruker SMART'
_computing_data_collection 'Bruker SMART'
_computing_data_reduction 'Bruker SHELXTL'
_computing_molecular_graphics 'Bruker SHELXTL'
_computing_publication_material 'Bruker SHELXTL'
_computing_structure_refinement 'SHELXL-2013 (Sheldrick, 2013)'
_computing_structure_solution 'Bruker SHELXTL'
_diffrn_ambient_temperature 298(2)
_diffrn_measured_fraction_theta_full 0.947
_diffrn_measured_fraction_theta_max 0.973
_diffrn_measurement_device_type 'CCD area detector'
_diffrn_measurement_method 'phi and omega scans'
_diffrn_radiation_type MoK\a
_diffrn_radiation_wavelength 0.71073
_diffrn_reflns_av_R_equivalents 0.0813
_diffrn_reflns_av_unetI/netI 0.0589
_diffrn_reflns_Laue_measured_fraction_full 0.947
_diffrn_reflns_Laue_measured_fraction_max 0.973
_diffrn_reflns_limit_h_max 10
_diffrn_reflns_limit_h_min -10
_diffrn_reflns_limit_k_max 13
_diffrn_reflns_limit_k_min -9
_diffrn_reflns_limit_l_max 14
_diffrn_reflns_limit_l_min -13
_diffrn_reflns_number 4691
_diffrn_reflns_point_group_measured_fraction_full 0.947
_diffrn_reflns_point_group_measured_fraction_max 0.973
_diffrn_reflns_theta_full 25.242
_diffrn_reflns_theta_max 25.008
_diffrn_reflns_theta_min 1.742
_exptl_absorpt_coefficient_mu 0.076
_exptl_absorpt_correction_T_max 1.000
_exptl_absorpt_correction_T_min 0.042
_exptl_absorpt_correction_type multi-scan
_exptl_absorpt_process_details sadabs
_exptl_crystal_colour colourless
_exptl_crystal_density_diffrn 1.161
_exptl_crystal_description sheet
_exptl_crystal_F_000 420
_exptl_crystal_size_max 0.400
_exptl_crystal_size_mid 0.350
_exptl_crystal_size_min 0.100
_refine_diff_density_max 0.378
_refine_diff_density_min -0.361
_refine_diff_density_rms 0.082
_refine_ls_extinction_coef 0.050(13)
_refine_ls_extinction_expression Fc^*^=kFc[1+0.001xFc^2^\l^3^/sin(2\q)]^-1/4^
_refine_ls_extinction_method SHELXL
_refine_ls_goodness_of_fit_ref 0.954
_refine_ls_hydrogen_treatment constr
_refine_ls_matrix_type full
_refine_ls_number_parameters 287
_refine_ls_number_reflns 3836
_refine_ls_number_restraints 42
_refine_ls_restrained_S_all 0.955
_refine_ls_R_factor_all 0.1135
_refine_ls_R_factor_gt 0.0890
_refine_ls_shift/su_max 0.006
_refine_ls_shift/su_mean 0.000
_refine_ls_structure_factor_coef Fsqd
_refine_ls_weighting_details
; 

 w=1/[\s^2^(Fo^2^)+(0.1955P)^2^] 

 where P=(Fo^2^+2Fc^2^)/3 

;
_refine_ls_weighting_scheme calc
_refine_ls_wR_factor_gt 0.2439
_refine_ls_wR_factor_ref 0.2627
_reflns_Friedel_coverage 0.000
_reflns_number_gt 2390
_reflns_number_total 3836
_reflns_threshold_expression 'I > 2\s(I)'
_cod_data_source_file jo6b01836_si_002.cif
_cod_data_source_block a60108b
_cod_original_cell_volume 1119.6(10)
_cod_database_code 4037243
_shelx_space_group_comment
; 

The symmetry employed for this shelxl refinement is uniquely defined 

by the following loop, which should always be used as a source of 

symmetry information in preference to the above space-group names. 

They are only intended as comments. 

;
_shelx_estimated_absorpt_t_min 0.970
_shelx_estimated_absorpt_t_max 0.992
_shelxl_version_number 2013-2

loop_
_space_group_symop_operation_xyz
'x, y, z'
'-x, -y, -z'

loop_
_atom_site_label
_atom_site_type_symbol
_atom_site_fract_x
_atom_site_fract_y
_atom_site_fract_z
_atom_site_U_iso_or_equiv
_atom_site_adp_type
_atom_site_occupancy
_atom_site_site_symmetry_order
_atom_site_calc_flag
_atom_site_refinement_flags_posn
_atom_site_refinement_flags_adp
_atom_site_refinement_flags_occupancy
_atom_site_disorder_assembly
_atom_site_disorder_group
N1 N 0.3137(3) 0.9833(2) 0.7211(2) 0.0669(7) Uani 1 1 d . . . . .
O1 O 0.2459(2) 0.96740(17) 0.54820(16) 0.0661(6) Uani 1 1 d . . . . .
O2 O 0.6069(3) 0.8025(2) 0.9345(2) 0.0835(7) Uani 1 1 d . . . . .
O3 O 0.5647(4) 0.6627(3) 1.0689(2) 0.1141(11) Uani 1 1 d . . . . .
C1 C 0.2557(3) 0.9194(3) 0.6560(2) 0.0598(7) Uani 1 1 d . . . . .
C2 C 0.3522(3) 1.0833(2) 0.6516(2) 0.0617(8) Uani 1 1 d . . . . .
C3 C 0.4244(4) 1.1796(3) 0.6732(3) 0.0737(9) Uani 1 1 d . . . . .
H3 H 0.4533 1.1871 0.7443 0.088 Uiso 1 1 calc R U . . .
C4 C 0.4532(4) 1.2656(3) 0.5863(3) 0.0773(9) Uani 1 1 d . . . . .
C5 C 0.4086(4) 1.2500(3) 0.4805(3) 0.0746(9) Uani 1 1 d . . . . .
H5 H 0.4290 1.3069 0.4224 0.090 Uiso 1 1 calc R U . . .
C6 C 0.3362(3) 1.1547(3) 0.4585(3) 0.0698(8) Uani 1 1 d . . . . .
H6 H 0.3056 1.1467 0.3881 0.084 Uiso 1 1 calc R U . . .
C7 C 0.3113(3) 1.0718(2) 0.5461(2) 0.0605(7) Uani 1 1 d . . . . .
C8 C 0.1935(3) 0.8043(2) 0.6829(2) 0.0589(7) Uani 1 1 d . . . . .
C9 C 0.2420(3) 0.7234(2) 0.7676(2) 0.0573(7) Uani 1 1 d . . . . .
C10 C 0.1722(3) 0.6181(3) 0.7890(2) 0.0612(8) Uani 1 1 d . . . . .
H10 H 0.2052 0.5645 0.8450 0.073 Uiso 1 1 calc R U . . .
C11 C 0.0558(3) 0.5900(2) 0.7303(2) 0.0597(7) Uani 1 1 d . . . . .
C12 C 0.0124(3) 0.6716(3) 0.6451(3) 0.0664(8) Uani 1 1 d . . . . .
H12 H -0.0649 0.6558 0.6038 0.080 Uiso 1 1 calc R U . . .
C13 C 0.0807(4) 0.7742(3) 0.6209(3) 0.0682(8) Uani 1 1 d . . . . .
H13 H 0.0514 0.8251 0.5618 0.082 Uiso 1 1 calc R U . . .
C14 C 0.3655(3) 0.7457(3) 0.8343(3) 0.0634(8) Uani 1 1 d . . . . .
H14 H 0.4198 0.8104 0.8096 0.076 Uiso 1 1 calc R U . . .
C15 C 0.4069(4) 0.6865(3) 0.9222(3) 0.0729(9) Uani 1 1 d . . . . .
H15 H 0.3545 0.6213 0.9486 0.087 Uiso 1 1 calc R U . . .
C16 C 0.5316(4) 0.7146(3) 0.9841(3) 0.0745(9) Uani 1 1 d . . . . .
C17 C 0.7346(5) 0.8382(4) 0.9848(4) 0.1051(13) Uani 0.635(13) 1 d D U P A 1
H17A H 0.8017 0.7681 1.0084 0.126 Uiso 0.635(13) 1 calc R U P A 1
H17B H 0.6905 0.8856 1.0517 0.126 Uiso 0.635(13) 1 calc R U P A 1
C18 C 0.8301(9) 0.9095(7) 0.8987(8) 0.088(2) Uani 0.635(13) 1 d D U P A 1
H18A H 0.8681 0.8625 0.8308 0.105 Uiso 0.635(13) 1 calc R U P A 1
H18B H 0.9230 0.9259 0.9288 0.105 Uiso 0.635(13) 1 calc R U P A 1
C19 C 0.7396(11) 1.0259(7) 0.8654(11) 0.108(3) Uani 0.635(13) 1 d D U P A 1
H19A H 0.7014 1.0736 0.9328 0.129 Uiso 0.635(13) 1 calc R U P A 1
H19B H 0.6474 1.0103 0.8339 0.129 Uiso 0.635(13) 1 calc R U P A 1
C20 C 0.8438(7) 1.0945(5) 0.7781(6) 0.174(3) Uani 0.635(13) 1 d D U P A 1
H20A H 0.9439 1.0973 0.8033 0.261 Uiso 0.635(13) 1 calc R U P A 1
H20B H 0.7911 1.1745 0.7694 0.261 Uiso 0.635(13) 1 calc R U P A 1
H20C H 0.8630 1.0555 0.7061 0.261 Uiso 0.635(13) 1 calc R U P A 1
C17' C 0.7346(5) 0.8382(4) 0.9848(4) 0.1051(13) Uani 0.365(13) 1 d D . P A 2
H17C H 0.8327 0.7850 0.9610 0.126 Uiso 0.365(13) 1 calc R U P A 2
H17D H 0.7084 0.8327 1.0676 0.126 Uiso 0.365(13) 1 calc R U P A 2
C18' C 0.758(2) 0.9632(13) 0.9483(11) 0.096(4) Uani 0.365(13) 1 d D U P A 2
H18C H 0.8450 0.9855 0.9817 0.115 Uiso 0.365(13) 1 calc R U P A 2
H18D H 0.6619 1.0164 0.9771 0.115 Uiso 0.365(13) 1 calc R U P A 2
C19' C 0.795(3) 0.9792(16) 0.8213(12) 0.114(6) Uani 0.365(13) 1 d D U P A 2
H19C H 0.8796 0.9164 0.7922 0.136 Uiso 0.365(13) 1 calc R U P A 2
H19D H 0.7010 0.9680 0.7898 0.136 Uiso 0.365(13) 1 calc R U P A 2
C20' C 0.8438(7) 1.0945(5) 0.7781(6) 0.174(3) Uani 0.365(13) 1 d D . P A 2
H20D H 0.8132 1.1521 0.8375 0.261 Uiso 0.365(13) 1 calc R U P A 2
H20E H 0.7925 1.1217 0.7139 0.261 Uiso 0.365(13) 1 calc R U P A 2
H20F H 0.9578 1.0853 0.7548 0.261 Uiso 0.365(13) 1 calc R U P A 2
C21 C -0.0235(3) 0.4768(3) 0.7553(2) 0.0637(8) Uani 1 1 d . . . . .
C22 C 0.0454(6) 0.3940(3) 0.8464(4) 0.1106(14) Uani 1 1 d . . . . .
H22A H -0.0111 0.3257 0.8603 0.166 Uiso 1 1 calc R U . . .
H22B H 0.0338 0.4366 0.9160 0.166 Uiso 1 1 calc R U . . .
H22C H 0.1567 0.3678 0.8199 0.166 Uiso 1 1 calc R U . . .
C23 C -0.2022(5) 0.5124(4) 0.8027(4) 0.1165(14) Uani 1 1 d . . . . .
H23A H -0.2537 0.5561 0.7447 0.175 Uiso 1 1 calc R U . . .
H23B H -0.2129 0.5615 0.8680 0.175 Uiso 1 1 calc R U . . .
H23C H -0.2512 0.4416 0.8249 0.175 Uiso 1 1 calc R U . . .
C24 C -0.0087(5) 0.4055(4) 0.6490(3) 0.1024(13) Uani 1 1 d . . . . .
H24A H -0.0628 0.4523 0.5939 0.154 Uiso 1 1 calc R U . . .
H24B H -0.0560 0.3335 0.6681 0.154 Uiso 1 1 calc R U . . .
H24C H 0.1023 0.3854 0.6172 0.154 Uiso 1 1 calc R U . . .
C25 C 0.5321(6) 1.3714(3) 0.6053(4) 0.1118(15) Uani 1 1 d . . . . .
H25A H 0.4541 1.4417 0.6127 0.168 Uiso 1 1 calc R U . . .
H25B H 0.6147 1.3820 0.5414 0.168 Uiso 1 1 calc R U . . .
H25C H 0.5780 1.3581 0.6739 0.168 Uiso 1 1 calc R U . . .

loop_
_atom_site_aniso_label
_atom_site_aniso_U_11
_atom_site_aniso_U_22
_atom_site_aniso_U_33
_atom_site_aniso_U_23
_atom_site_aniso_U_13
_atom_site_aniso_U_12
N1 0.0736(16) 0.0601(14) 0.0721(15) 0.0020(12) -0.0220(12) -0.0158(12)
O1 0.0617(12) 0.0690(13) 0.0716(13) 0.0037(10) -0.0243(9) -0.0089(10)
O2 0.0824(15) 0.0833(14) 0.1023(16) 0.0238(13) -0.0482(13) -0.0406(12)
O3 0.131(2) 0.138(2) 0.1021(18) 0.0460(17) -0.0703(18) -0.0711(19)
C1 0.0524(16) 0.0636(17) 0.0650(17) 0.0009(13) -0.0181(12) -0.0045(13)
C2 0.0567(16) 0.0576(17) 0.0713(18) 0.0067(14) -0.0154(13) -0.0064(13)
C3 0.075(2) 0.0658(18) 0.087(2) 0.0083(16) -0.0291(16) -0.0174(16)
C4 0.070(2) 0.0614(18) 0.103(3) 0.0152(17) -0.0226(17) -0.0144(15)
C5 0.0604(18) 0.075(2) 0.088(2) 0.0238(17) -0.0182(16) -0.0096(16)
C6 0.0620(18) 0.075(2) 0.0718(19) 0.0097(15) -0.0202(14) -0.0022(15)
C7 0.0486(15) 0.0582(17) 0.0766(19) 0.0041(14) -0.0170(13) -0.0074(13)
C8 0.0495(15) 0.0596(16) 0.0698(17) -0.0042(13) -0.0155(12) -0.0067(13)
C9 0.0469(14) 0.0609(16) 0.0674(16) -0.0042(13) -0.0158(12) -0.0098(13)
C10 0.0535(16) 0.0684(18) 0.0652(17) -0.0017(14) -0.0183(13) -0.0100(14)
C11 0.0503(15) 0.0643(17) 0.0674(17) -0.0103(14) -0.0159(12) -0.0075(13)
C12 0.0571(17) 0.0712(19) 0.0781(19) -0.0068(15) -0.0281(14) -0.0113(15)
C13 0.0670(18) 0.0684(19) 0.0747(19) 0.0010(15) -0.0291(15) -0.0083(15)
C14 0.0520(16) 0.0624(17) 0.0816(19) 0.0027(15) -0.0214(14) -0.0166(13)
C15 0.0705(19) 0.081(2) 0.078(2) 0.0163(16) -0.0302(16) -0.0349(16)
C16 0.075(2) 0.079(2) 0.081(2) 0.0081(17) -0.0321(16) -0.0275(17)
C17 0.102(3) 0.113(3) 0.125(3) 0.023(2) -0.059(2) -0.059(2)
C18 0.070(4) 0.086(5) 0.115(6) -0.012(4) -0.021(4) -0.026(3)
C19 0.095(6) 0.080(5) 0.153(9) 0.009(5) -0.023(5) -0.027(4)
C20 0.132(5) 0.129(4) 0.265(7) 0.063(5) -0.035(5) -0.056(4)
C17' 0.102(3) 0.113(3) 0.125(3) 0.023(2) -0.059(2) -0.059(2)
C18' 0.093(8) 0.100(10) 0.104(9) -0.015(7) -0.012(7) -0.043(7)
C19' 0.122(12) 0.118(12) 0.105(10) -0.005(9) -0.018(8) -0.032(9)
C20' 0.132(5) 0.129(4) 0.265(7) 0.063(5) -0.035(5) -0.056(4)
C21 0.0581(17) 0.0671(18) 0.0702(18) -0.0057(14) -0.0169(13) -0.0148(14)
C22 0.132(4) 0.093(3) 0.127(3) 0.023(2) -0.056(3) -0.052(3)
C23 0.072(2) 0.115(3) 0.160(4) 0.000(3) -0.003(2) -0.028(2)
C24 0.117(3) 0.092(3) 0.105(3) -0.016(2) -0.018(2) -0.033(2)
C25 0.127(3) 0.090(3) 0.138(3) 0.036(2) -0.058(3) -0.051(3)

loop_
_atom_type_symbol
_atom_type_description
_atom_type_scat_dispersion_real
_atom_type_scat_dispersion_imag
_atom_type_scat_source
C C 0.0033 0.0016 'International Tables Vol C Tables 4.2.6.8 and 6.1.1.4'
H H 0.0000 0.0000 'International Tables Vol C Tables 4.2.6.8 and 6.1.1.4'
N N 0.0061 0.0033 'International Tables Vol C Tables 4.2.6.8 and 6.1.1.4'
O O 0.0106 0.0060 'International Tables Vol C Tables 4.2.6.8 and 6.1.1.4'

loop_
_geom_angle_atom_site_label_1
_geom_angle_atom_site_label_2
_geom_angle_atom_site_label_3
_geom_angle
C1 N1 C2 104.1(2)
C7 O1 C1 103.9(2)
C16 O2 C17 118.8(2)
N1 C1 O1 115.3(2)
N1 C1 C8 128.6(3)
O1 C1 C8 116.1(2)
C7 C2 C3 120.5(3)
C7 C2 N1 108.8(3)
C3 C2 N1 130.7(3)
C2 C3 C4 118.7(3)
C3 C4 C5 118.6(3)
C3 C4 C25 120.7(3)
C5 C4 C25 120.7(3)
C6 C5 C4 123.1(3)
C5 C6 C7 116.4(3)
O1 C7 C2 107.9(2)
O1 C7 C6 129.4(3)
C2 C7 C6 122.7(3)
C13 C8 C9 118.3(3)
C13 C8 C1 118.5(3)
C9 C8 C1 123.2(2)
C10 C9 C8 118.8(2)
C10 C9 C14 119.2(2)
C8 C9 C14 122.0(2)
C11 C10 C9 123.0(3)
C10 C11 C12 116.6(3)
C10 C11 C21 123.2(3)
C12 C11 C21 120.2(2)
C13 C12 C11 121.7(2)
C12 C13 C8 121.5(3)
C15 C14 C9 127.9(3)
C14 C15 C16 124.6(3)
O3 C16 O2 122.9(3)
O3 C16 C15 124.4(3)
O2 C16 C15 112.7(3)
O2 C17 C18 108.5(4)
C17 C18 C19 113.6(8)
C18 C19 C20 111.0(8)
C24 C21 C11 111.6(3)
C24 C21 C22 107.9(3)
C11 C21 C22 113.2(2)
C24 C21 C23 108.8(3)
C11 C21 C23 108.9(3)
C22 C21 C23 106.4(3)

loop_
_geom_bond_atom_site_label_1
_geom_bond_atom_site_label_2
_geom_bond_distance
N1 C1 1.286(4)
N1 C2 1.409(4)
O1 C7 1.373(3)
O1 C1 1.376(3)
O2 C16 1.320(4)
O2 C17 1.446(4)
O3 C16 1.195(4)
C1 C8 1.475(4)
C2 C7 1.374(4)
C2 C3 1.381(4)
C3 C4 1.396(5)
C4 C5 1.399(5)
C4 C25 1.498(5)
C5 C6 1.373(5)
C6 C7 1.374(4)
C8 C13 1.398(4)
C8 C9 1.399(4)
C9 C10 1.399(4)
C9 C14 1.481(4)
C10 C11 1.389(4)
C11 C12 1.396(4)
C11 C21 1.525(4)
C12 C13 1.367(4)
C14 C15 1.284(4)
C15 C16 1.474(4)
C17 C18 1.477(8)
C18 C19 1.500(11)
C19 C20 1.507(10)
C18' C19' 1.494(17)
C21 C24 1.508(4)
C21 C22 1.534(5)
C21 C23 1.541(5)

loop_
_geom_torsion_atom_site_label_1
_geom_torsion_atom_site_label_2
_geom_torsion_atom_site_label_3
_geom_torsion_atom_site_label_4
_geom_torsion
C2 N1 C1 O1 -1.8(3)
C2 N1 C1 C8 -179.4(3)
C7 O1 C1 N1 2.3(3)
C7 O1 C1 C8 -179.8(2)
C1 N1 C2 C7 0.6(3)
C1 N1 C2 C3 -176.9(3)
C7 C2 C3 C4 0.7(5)
N1 C2 C3 C4 178.0(3)
C2 C3 C4 C5 -0.5(5)
C2 C3 C4 C25 -179.6(3)
C3 C4 C5 C6 0.8(5)
C25 C4 C5 C6 179.9(3)
C4 C5 C6 C7 -1.3(5)
C1 O1 C7 C2 -1.7(3)
C1 O1 C7 C6 178.1(3)
C3 C2 C7 O1 178.6(3)
N1 C2 C7 O1 0.8(3)
C3 C2 C7 C6 -1.3(5)
N1 C2 C7 C6 -179.1(3)
C5 C6 C7 O1 -178.3(3)
C5 C6 C7 C2 1.5(4)
N1 C1 C8 C13 154.3(3)
O1 C1 C8 C13 -23.2(4)
N1 C1 C8 C9 -25.7(5)
O1 C1 C8 C9 156.7(2)
C13 C8 C9 C10 -2.0(4)
C1 C8 C9 C10 178.1(2)
C13 C8 C9 C14 177.6(3)
C1 C8 C9 C14 -2.4(4)
C8 C9 C10 C11 -0.3(4)
C14 C9 C10 C11 -179.9(3)
C9 C10 C11 C12 1.4(4)
C9 C10 C11 C21 -178.5(3)
C10 C11 C12 C13 -0.2(4)
C21 C11 C12 C13 179.7(3)
C11 C12 C13 C8 -2.2(5)
C9 C8 C13 C12 3.2(4)
C1 C8 C13 C12 -176.8(3)
C10 C9 C14 C15 -9.3(5)
C8 C9 C14 C15 171.2(3)
C9 C14 C15 C16 -179.9(3)
C17 O2 C16 O3 -0.3(6)
C17 O2 C16 C15 -178.8(3)
C14 C15 C16 O3 176.4(4)
C14 C15 C16 O2 -5.0(5)
C16 O2 C17 C18 163.2(5)
O2 C17 C18 C19 65.1(10)
C17 C18 C19 C20 179.6(6)
C10 C11 C21 C24 -125.3(3)
C12 C11 C21 C24 54.8(4)
C10 C11 C21 C22 -3.5(4)
C12 C11 C21 C22 176.6(3)
C10 C11 C21 C23 114.5(3)
C12 C11 C21 C23 -65.3(4)
